data_4331276
loop_
_publ_author_name
'Marios Stylianou'
'Vladimiros A. Nikolakis'
'George I. Chilas'
'Tamas Jakusch'
'Tiverios Vaimakis'
'Tamas Kiss'
'Michael P. Sigalas'
'Anastasios D. Keramidas'
'Themistoklis A. Kabanos'

_publ_section_title
;
 Molybdenum(VI) Coordination Chemistry of the N,N-Disubstituted
 Bis(hydroxylamido)-1,3,5-triazine Ligand, H2bihyat. Water-Assisted
 Activation of the MoVI=O Bond and Reversible Dimerization of
 cis-[MoVIO2(bihyat)] to [MoVI2O4(bihyat)2(H2O)2]
;
_journal_name_full 'Inorganic Chemistry'
_journal_page_first 13138
_journal_page_last 13147
_journal_paper_doi 10.1021/ic301282q
_journal_volume 51
_journal_year 2012
_chemical_formula_sum 'C9 H14 Mo N6 O5'
_chemical_formula_weight 382.20
_chemical_name_systematic
; 
 ? 
;
_space_group_IT_number 15
_symmetry_cell_setting monoclinic
_symmetry_space_group_name_Hall '-C 2yc'
_symmetry_space_group_name_H-M 'C 1 2/c 1'
_atom_sites_solution_hydrogens geom
_atom_sites_solution_primary direct
_atom_sites_solution_secondary difmap
_audit_creation_method SHELXL-97
_cell_angle_alpha 90.00
_cell_angle_beta 106.085(5)
_cell_angle_gamma 90.00
_cell_formula_units_Z 8
_cell_length_a 18.4830(8)
_cell_length_b 9.9708(4)
_cell_length_c 14.7921(7)
_cell_measurement_temperature 100(2)
_cell_volume 2619.3(2)
_computing_structure_refinement 'SHELXL-97 (Sheldrick, 1997)'
_computing_structure_solution 'SHELXS-97 (Sheldrick, 1990)'
_diffrn_ambient_temperature 100(2)
_diffrn_measured_fraction_theta_full 0.908
_diffrn_measured_fraction_theta_max 0.908
_diffrn_radiation_monochromator graphite
_diffrn_radiation_source 'fine-focus sealed tube'
_diffrn_radiation_type MoK\a
_diffrn_radiation_wavelength 0.71073
_diffrn_reflns_av_R_equivalents 0.0441
_diffrn_reflns_av_sigmaI/netI 0.0401
_diffrn_reflns_limit_h_max 23
_diffrn_reflns_limit_h_min -24
_diffrn_reflns_limit_k_max 13
_diffrn_reflns_limit_k_min -13
_diffrn_reflns_limit_l_max 18
_diffrn_reflns_limit_l_min -20
_diffrn_reflns_number 13061
_diffrn_reflns_theta_full 28.90
_diffrn_reflns_theta_max 28.90
_diffrn_reflns_theta_min 2.87
_exptl_absorpt_coefficient_mu 1.036
_exptl_crystal_density_diffrn 1.938
_exptl_crystal_F_000 1536
_refine_diff_density_max 0.868
_refine_diff_density_min -0.904
_refine_diff_density_rms 0.121
_refine_ls_extinction_method none
_refine_ls_goodness_of_fit_ref 1.046
_refine_ls_hydrogen_treatment mixed
_refine_ls_matrix_type full
_refine_ls_number_parameters 190
_refine_ls_number_reflns 3143
_refine_ls_number_restraints 0
_refine_ls_restrained_S_all 1.046
_refine_ls_R_factor_all 0.0440
_refine_ls_R_factor_gt 0.0317
_refine_ls_shift/su_max 0.001
_refine_ls_shift/su_mean 0.000
_refine_ls_structure_factor_coef Fsqd
_refine_ls_weighting_details 'calc w=1/[\s^2^(Fo^2^)+(0.0413P)^2^+7.8413P] where P=(Fo^2^+2Fc^2^)/3'
_refine_ls_weighting_scheme calc
_refine_ls_wR_factor_gt 0.0802
_refine_ls_wR_factor_ref 0.0851
_reflns_number_gt 2591
_reflns_number_total 3143
_reflns_threshold_expression >2sigma(I)
_cod_data_source_file ic301282q_si_001.cif
_cod_data_source_block shelxl
_cod_database_code 4331276

loop_
_symmetry_equiv_pos_as_xyz
'x, y, z'
'-x, y, -z+1/2'
'x+1/2, y+1/2, z'
'-x+1/2, y+1/2, -z+1/2'
'-x, -y, -z'
'x, -y, z-1/2'
'-x+1/2, -y+1/2, -z'
'x+1/2, -y+1/2, z-1/2'

loop_
_atom_site_label
_atom_site_type_symbol
_atom_site_fract_x
_atom_site_fract_y
_atom_site_fract_z
_atom_site_U_iso_or_equiv
_atom_site_adp_type
_atom_site_occupancy
_atom_site_symmetry_multiplicity
_atom_site_calc_flag
_atom_site_refinement_flags
Mo Mo 0.656468(14) 0.22547(3) 0.222577(17) 0.01115(9) Uani 1 1 d .
O4 O 0.60802(12) 0.0789(2) 0.18927(16) 0.0169(5) Uani 1 1 d .
O6 O 0.93168(13) 0.7231(2) 0.61144(17) 0.0182(5) Uani 1 1 d .
O3 O 0.64533(12) 0.3252(2) 0.12601(15) 0.0170(5) Uani 1 1 d .
O2 O 0.76034(11) 0.1527(2) 0.24408(15) 0.0148(5) Uani 1 1 d .
N4 N 0.84311(13) 0.3379(2) 0.45395(17) 0.0111(5) Uani 1 1 d .
N2 N 0.81965(14) 0.2058(3) 0.31606(19) 0.0142(5) Uani 1 1 d .
O1 O 0.58800(11) 0.3121(2) 0.28730(15) 0.0156(5) Uani 1 1 d .
N5 N 0.73136(13) 0.4434(2) 0.47993(18) 0.0119(5) Uani 1 1 d .
N6 N 0.84968(13) 0.4792(3) 0.58004(18) 0.0118(5) Uani 1 1 d .
N3 N 0.61780(13) 0.3951(3) 0.36534(18) 0.0147(5) Uani 1 1 d .
N1 N 0.72260(13) 0.3071(2) 0.34602(17) 0.0112(5) Uani 1 1 d .
C9 C 0.85066(17) 0.7230(3) 0.5855(2) 0.0159(6) Uani 1 1 d .
H7A H 0.8313 0.7284 0.5176 0.019 Uiso 1 1 calc R
H7B H 0.8330 0.8010 0.6123 0.019 Uiso 1 1 calc R
C5 C 0.56360(17) 0.4441(3) 0.4111(2) 0.0174(7) Uani 1 1 d .
H4A H 0.5141 0.4406 0.3679 0.026 Uiso 1 1 calc R
H4B H 0.5755 0.5351 0.4309 0.026 Uiso 1 1 calc R
H4C H 0.5650 0.3893 0.4649 0.026 Uiso 1 1 calc R
C2 C 0.79807(16) 0.2850(3) 0.3764(2) 0.0103(6) Uani 1 1 d .
C7 C 0.95869(17) 0.6096(3) 0.5706(2) 0.0144(6) Uani 1 1 d .
H9A H 1.0133 0.6112 0.5880 0.017 Uiso 1 1 calc R
H9B H 0.9406 0.6150 0.5026 0.017 Uiso 1 1 calc R
C6 C 0.93234(16) 0.4796(3) 0.6035(2) 0.0121(6) Uani 1 1 d .
H8A H 0.9494 0.4044 0.5732 0.014 Uiso 1 1 calc R
H8B H 0.9535 0.4704 0.6710 0.014 Uiso 1 1 calc R
C3 C 0.80729(16) 0.4196(3) 0.5018(2) 0.0109(6) Uani 1 1 d .
C8 C 0.82118(17) 0.5966(3) 0.6203(2) 0.0127(6) Uani 1 1 d .
H6A H 0.8381 0.5930 0.6884 0.015 Uiso 1 1 calc R
H6B H 0.7666 0.5968 0.6010 0.015 Uiso 1 1 calc R
C4 C 0.89220(17) 0.1457(3) 0.3270(2) 0.0160(6) Uani 1 1 d .
H5A H 0.8913 0.0937 0.2721 0.024 Uiso 1 1 calc R
H5B H 0.9041 0.0885 0.3813 0.024 Uiso 1 1 calc R
H5C H 0.9296 0.2148 0.3350 0.024 Uiso 1 1 calc R
C1 C 0.69205(16) 0.3844(3) 0.4017(2) 0.0118(6) Uani 1 1 d .

loop_
_atom_site_aniso_label
_atom_site_aniso_U_11
_atom_site_aniso_U_22
_atom_site_aniso_U_33
_atom_site_aniso_U_23
_atom_site_aniso_U_13
_atom_site_aniso_U_12
Mo 0.00891(14) 0.01384(14) 0.00981(14) -0.00036(10) 0.00112(10) -0.00107(10)
O4 0.0135(11) 0.0194(12) 0.0156(11) -0.0015(9) 0.0004(9) -0.0023(9)
O6 0.0154(11) 0.0119(11) 0.0273(13) -0.0035(9) 0.0060(10) -0.0023(9)
O3 0.0159(11) 0.0211(12) 0.0141(11) 0.0007(9) 0.0045(9) 0.0004(9)
O2 0.0103(10) 0.0201(12) 0.0120(10) -0.0073(8) -0.0002(8) -0.0010(8)
N4 0.0098(12) 0.0116(13) 0.0119(12) -0.0027(10) 0.0031(10) -0.0007(10)
N2 0.0099(12) 0.0169(14) 0.0145(13) -0.0069(10) 0.0011(10) -0.0003(10)
O1 0.0079(10) 0.0219(12) 0.0143(11) -0.0044(9) -0.0013(8) -0.0005(8)
N5 0.0081(12) 0.0118(13) 0.0160(13) -0.0004(10) 0.0035(10) -0.0002(10)
N6 0.0082(12) 0.0129(13) 0.0142(13) -0.0025(10) 0.0028(10) 0.0013(9)
N3 0.0074(12) 0.0206(14) 0.0155(13) -0.0049(10) 0.0018(10) 0.0001(10)
N1 0.0072(11) 0.0134(13) 0.0125(12) -0.0014(9) 0.0017(10) 0.0004(9)
C9 0.0154(15) 0.0136(15) 0.0177(16) -0.0014(12) 0.0030(12) 0.0037(12)
C5 0.0113(15) 0.0196(17) 0.0226(17) -0.0015(13) 0.0071(13) 0.0041(12)
C2 0.0087(13) 0.0092(14) 0.0138(14) 0.0010(11) 0.0045(11) 0.0000(11)
C7 0.0117(14) 0.0161(16) 0.0163(15) -0.0008(12) 0.0053(12) 0.0002(12)
C6 0.0079(14) 0.0118(15) 0.0152(15) -0.0021(11) 0.0010(11) 0.0000(11)
C3 0.0098(14) 0.0090(14) 0.0151(15) 0.0011(11) 0.0055(11) -0.0006(11)
C8 0.0119(14) 0.0139(15) 0.0123(14) -0.0032(11) 0.0034(11) 0.0012(11)
C4 0.0124(14) 0.0168(16) 0.0173(16) -0.0037(12) 0.0018(12) 0.0036(12)
C1 0.0114(14) 0.0112(14) 0.0131(14) 0.0023(11) 0.0041(12) -0.0002(11)

loop_
_atom_type_symbol
_atom_type_description
_atom_type_scat_dispersion_real
_atom_type_scat_dispersion_imag
_atom_type_scat_source
C C 0.0033 0.0016 'International Tables Vol C Tables 4.2.6.8 and 6.1.1.4'
H H 0.0000 0.0000 'International Tables Vol C Tables 4.2.6.8 and 6.1.1.4'
N N 0.0061 0.0033 'International Tables Vol C Tables 4.2.6.8 and 6.1.1.4'
O O 0.0106 0.0060 'International Tables Vol C Tables 4.2.6.8 and 6.1.1.4'
Mo Mo -1.6832 0.6857 'International Tables Vol C Tables 4.2.6.8 and 6.1.1.4'

loop_
_geom_angle_atom_site_label_1
_geom_angle_atom_site_label_2
_geom_angle_atom_site_label_3
_geom_angle
O3 Mo O4 108.92(11)
O3 Mo O1 101.84(10)
O4 Mo O1 99.07(10)
O3 Mo O2 103.49(10)
O4 Mo O2 97.99(10)
O1 Mo O2 142.77(9)
O3 Mo N1 114.57(10)
O4 Mo N1 136.51(10)
O1 Mo N1 72.65(9)
O2 Mo N1 72.18(9)
C7 O6 C9 110.1(2)
N2 O2 Mo 119.94(16)
C2 N4 C3 114.0(2)
C2 N2 O2 114.6(2)
C2 N2 C4 127.9(3)
O2 N2 C4 115.9(2)
N3 O1 Mo 119.76(16)
C1 N5 C3 114.1(3)
C3 N6 C6 121.7(2)
C3 N6 C8 120.7(2)
C6 N6 C8 111.5(2)
C1 N3 O1 114.3(2)
C1 N3 C5 127.6(3)
O1 N3 C5 114.9(2)
C2 N1 C1 116.8(2)
C2 N1 Mo 122.1(2)
C1 N1 Mo 121.08(19)
O6 C9 C8 110.8(2)
N4 C2 N2 125.6(3)
N4 C2 N1 124.3(3)
N2 C2 N1 110.1(3)
O6 C7 C6 111.1(2)
N6 C6 C7 109.4(2)
N6 C3 N4 117.4(3)
N6 C3 N5 116.2(3)
N4 C3 N5 126.3(3)
N6 C8 C9 108.7(2)
N5 C1 N3 125.0(3)
N5 C1 N1 124.2(3)
N3 C1 N1 110.8(3)

loop_
_geom_bond_atom_site_label_1
_geom_bond_atom_site_label_2
_geom_bond_distance
Mo O3 1.705(2)
Mo O4 1.713(2)
Mo O1 1.984(2)
Mo O2 1.994(2)
Mo N1 2.063(2)
O6 C7 1.436(4)
O6 C9 1.439(4)
O2 N2 1.403(3)
N4 C2 1.325(4)
N4 C3 1.365(4)
N2 C2 1.333(4)
N2 C4 1.436(4)
O1 N3 1.403(3)
N5 C1 1.321(4)
N5 C3 1.371(4)
N6 C3 1.343(4)
N6 C6 1.470(4)
N6 C8 1.475(4)
N3 C1 1.332(4)
N3 C5 1.441(4)
N1 C2 1.360(4)
N1 C1 1.360(4)
C9 C8 1.518(4)
C7 C6 1.512(4)
